data_4084631
loop_
_publ_author_name
'Vabre, Boris'
'Deschamps, F\'elix'
'Zargarian, Davit'

_publ_section_title
;
 Ortho Derivatization of Phenols through C--H Nickelation: Synthesis,
 Characterization, and Reactivities of Ortho-Nickelated Phosphinite
 Complexes
;
_journal_issue 22
_journal_name_full Organometallics
_journal_page_first 6623
_journal_paper_doi 10.1021/om500938u
_journal_volume 33
_journal_year 2014
_chemical_formula_moiety 'C28 H42 Br2 Ni O6 P2, C7 H8'
_chemical_formula_sum 'C35 H50 Br2 Ni O6 P2'
_chemical_formula_weight 847.22
_chemical_name_systematic
;
 ?
;
_space_group_crystal_system triclinic
_space_group_IT_number 2
_space_group_name_Hall '-P 1'
_space_group_name_H-M_alt 'P -1'
_symmetry_space_group_name_Hall '-P 1'
_symmetry_space_group_name_H-M 'P -1'
_atom_sites_solution_hydrogens geom
_audit_creation_date 2014-07-08
_audit_creation_method
;
Olex2 1.2
(compiled 2014.06.27 svn.r2953 for OlexSys, GUI svn.r4855)
;
_cell_angle_alpha 99.459(2)
_cell_angle_beta 106.577(2)
_cell_angle_gamma 95.334(2)
_cell_formula_units_Z 2
_cell_length_a 10.4323(6)
_cell_length_b 12.5239(7)
_cell_length_c 15.3754(9)
_cell_measurement_reflns_used 9402
_cell_measurement_temperature 100(2)
_cell_measurement_theta_max 69.56
_cell_measurement_theta_min 4.47
_cell_volume 1878.28(19)
_computing_molecular_graphics 'Olex2 (Dolomanov et al., 2009)'
_computing_publication_material 'Olex2 (Dolomanov et al., 2009)'
_computing_structure_refinement 'XL (Sheldrick, 2008)'
_diffrn_ambient_temperature 100.0
_diffrn_measured_fraction_theta_full 0.992
_diffrn_measured_fraction_theta_max 0.989
_diffrn_measurement_device_type 'Bruker APEX-II CCD'
_diffrn_measurement_method '\f and \w scans'
_diffrn_radiation_monochromator graphite
_diffrn_radiation_type CuK\a
_diffrn_radiation_wavelength 1.54178
_diffrn_reflns_av_R_equivalents 0.0499
_diffrn_reflns_av_unetI/netI 0.0210
_diffrn_reflns_Laue_measured_fraction_full 0.992
_diffrn_reflns_Laue_measured_fraction_max 0.989
_diffrn_reflns_limit_h_max 12
_diffrn_reflns_limit_h_min -12
_diffrn_reflns_limit_k_max 15
_diffrn_reflns_limit_k_min -15
_diffrn_reflns_limit_l_max 18
_diffrn_reflns_limit_l_min -13
_diffrn_reflns_number 100396
_diffrn_reflns_point_group_measured_fraction_full 0.992
_diffrn_reflns_point_group_measured_fraction_max 0.989
_diffrn_reflns_theta_full 67.679
_diffrn_reflns_theta_max 69.828
_diffrn_reflns_theta_min 3.061
_diffrn_standards_number 0
_exptl_absorpt_coefficient_mu 4.379
_exptl_absorpt_correction_type none
_exptl_crystal_colour yellow
_exptl_crystal_density_diffrn 1.498
_exptl_crystal_description block
_exptl_crystal_F_000 872
_exptl_crystal_size_max 0.1
_exptl_crystal_size_mid 0.1
_exptl_crystal_size_min 0.08
_refine_diff_density_max 0.793
_refine_diff_density_min -0.371
_refine_diff_density_rms 0.083
_refine_ls_extinction_method none
_refine_ls_goodness_of_fit_ref 1.053
_refine_ls_hydrogen_treatment constr
_refine_ls_matrix_type full
_refine_ls_number_parameters 426
_refine_ls_number_reflns 7027
_refine_ls_number_restraints 0
_refine_ls_restrained_S_all 1.053
_refine_ls_R_factor_all 0.0340
_refine_ls_R_factor_gt 0.0326
_refine_ls_shift/su_max 0.001
_refine_ls_shift/su_mean 0.000
_refine_ls_structure_factor_coef Fsqd
_refine_ls_weighting_details 'w=1/[\s^2^(Fo^2^)+(0.0554P)^2^+1.3372P] where P=(Fo^2^+2Fc^2^)/3'
_refine_ls_weighting_scheme calc
_refine_ls_wR_factor_gt 0.0910
_refine_ls_wR_factor_ref 0.0934
_reflns_Friedel_coverage 0.000
_reflns_number_gt 6608
_reflns_number_total 7027
_reflns_threshold_expression 'I > 2\s(I)'
_cod_data_source_file om500938u_si_002.cif
_cod_data_source_block bors95
_cod_depositor_comments 'Adding full bibliography for 4084629--4084634.cif.'
_cod_database_code 4084631
_shelxl_version_number 2014-3
_shelx_space_group_comment
;
The symmetry employed for this shelxl refinement is uniquely defined
by the following loop, which should always be used as a source of
symmetry information in preference to the above space-group names.
They are only intended as comments.
;
_shelx_estimated_absorpt_t_max 0.721
_shelx_estimated_absorpt_t_min 0.669
_olex2_refinement_description
;
1. Fixed Uiso
 At 1.2 times of:
  All C(H) groups
 At 1.5 times of:
  All C(H,H,H) groups
2.a Ternary CH refined with riding coordinates:
 C10(H10), C13(H13), C30(H30), C33(H33)
2.b Aromatic/amide H refined with riding coordinates:
 C2(H2), C3(H3), C5(H5), C6(H6), C22(H22), C23(H23), C25(H25), C26(H26),
 C41(H41), C42(H42), C43(H43), C44(H44), C45(H45)
2.c Idealised Me refined as rotating group:
 C8(H8A,H8B,H8C), C11(H11A,H11B,H11C), C12(H12A,H12B,H12C), C14(H14A,H14B,
 H14C), C15(H15A,H15B,H15C), C28(H28A,H28B,H28C), C31(H31A,H31B,H31C), C32(H32A,
 H32B,H32C), C34(H34A,H34B,H34C), C35(H35A,H35B,H35C), C46(H46A,H46B,H46C)
;
_olex2_submission_special_instructions 'No special instructions were received'

loop_
_space_group_symop_operation_xyz
'x, y, z'
'-x, -y, -z'

loop_
_atom_site_label
_atom_site_type_symbol
_atom_site_fract_x
_atom_site_fract_y
_atom_site_fract_z
_atom_site_U_iso_or_equiv
_atom_site_adp_type
_atom_site_occupancy
_atom_site_site_symmetry_order
_atom_site_calc_flag
_atom_site_refinement_flags_posn
Br1 Br 0.70591(2) 0.49914(2) 0.09698(2) 0.02312(8) Uani 1 1 d .
Br2 Br 0.77441(2) 0.50054(2) 0.40516(2) 0.02288(8) Uani 1 1 d .
Ni1 Ni 0.73998(3) 0.49952(2) 0.25091(2) 0.01671(10) Uani 1 1 d .
P1 P 0.52354(5) 0.51829(4) 0.23083(3) 0.01590(11) Uani 1 1 d .
P2 P 0.95619(5) 0.48029(4) 0.27115(3) 0.01622(11) Uani 1 1 d .
O1 O 0.47836(13) 0.56463(10) 0.32301(9) 0.0184(3) Uani 1 1 d .
O2 O 0.74296(17) 1.04174(12) 0.56171(11) 0.0345(4) Uani 1 1 d .
O3 O 0.60180(15) 0.98651(11) 0.63676(10) 0.0240(3) Uani 1 1 d .
O4 O 1.00314(13) 0.43659(10) 0.17924(9) 0.0191(3) Uani 1 1 d .
O5 O 0.74043(16) -0.03151(12) -0.08100(11) 0.0321(3) Uani 1 1 d .
O6 O 0.91576(14) 0.01687(11) -0.13041(10) 0.0241(3) Uani 1 1 d .
C1 C 0.52994(19) 0.66339(15) 0.38352(13) 0.0182(4) Uani 1 1 d .
C2 C 0.6341(2) 0.73674(16) 0.37695(13) 0.0221(4) Uani 1 1 d .
H2 H 0.6755 0.7193 0.3313 0.027 Uiso 1 1 calc R
C3 C 0.6753(2) 0.83579(16) 0.43909(14) 0.0238(4) Uani 1 1 d .
H3 H 0.7450 0.8848 0.4351 0.029 Uiso 1 1 calc R
C4 C 0.61430(19) 0.86323(15) 0.50735(13) 0.0203(4) Uani 1 1 d .
C5 C 0.5112(2) 0.78840(15) 0.51429(13) 0.0202(4) Uani 1 1 d .
H5 H 0.4707 0.8055 0.5604 0.024 Uiso 1 1 calc R
C6 C 0.46933(19) 0.68878(15) 0.45250(13) 0.0194(4) Uani 1 1 d .
H6 H 0.4009 0.6390 0.4572 0.023 Uiso 1 1 calc R
C7 C 0.6613(2) 0.97251(16) 0.56990(14) 0.0225(4) Uani 1 1 d .
C8 C 0.6431(2) 1.09225(16) 0.69897(14) 0.0272(4) Uani 1 1 d .
H8A H 0.7381 1.1009 0.7313 0.041 Uiso 1 1 calc GR
H8B H 0.5933 1.0970 0.7428 0.041 Uiso 1 1 calc GR
H8C H 0.6254 1.1490 0.6640 0.041 Uiso 1 1 calc GR
C10 C 0.43546(19) 0.59421(15) 0.14455(13) 0.0200(4) Uani 1 1 d .
H10 H 0.4228 0.5480 0.0839 0.024 Uiso 1 1 calc R
C11 C 0.5138(2) 0.70388(16) 0.14449(14) 0.0252(4) Uani 1 1 d .
H11A H 0.4710 0.7288 0.0890 0.038 Uiso 1 1 calc GR
H11B H 0.6051 0.6947 0.1470 0.038 Uiso 1 1 calc GR
H11C H 0.5144 0.7568 0.1975 0.038 Uiso 1 1 calc GR
C12 C 0.2932(2) 0.60984(16) 0.14899(15) 0.0256(4) Uani 1 1 d .
H12A H 0.3000 0.6606 0.2048 0.038 Uiso 1 1 calc GR
H12B H 0.2446 0.5408 0.1487 0.038 Uiso 1 1 calc GR
H12C H 0.2460 0.6380 0.0963 0.038 Uiso 1 1 calc GR
C13 C 0.4178(2) 0.38330(15) 0.20044(13) 0.0204(4) Uani 1 1 d .
H13 H 0.3255 0.3958 0.1976 0.024 Uiso 1 1 calc R
C14 C 0.4122(2) 0.31815(17) 0.10582(15) 0.0292(5) Uani 1 1 d .
H14A H 0.5019 0.3074 0.1054 0.044 Uiso 1 1 calc GR
H14B H 0.3739 0.3578 0.0587 0.044 Uiso 1 1 calc GR
H14C H 0.3571 0.2484 0.0939 0.044 Uiso 1 1 calc GR
C15 C 0.4655(2) 0.31729(16) 0.27630(15) 0.0266(4) Uani 1 1 d .
H15A H 0.4036 0.2508 0.2628 0.040 Uiso 1 1 calc GR
H15B H 0.4688 0.3597 0.3351 0.040 Uiso 1 1 calc GR
H15C H 0.5540 0.3001 0.2784 0.040 Uiso 1 1 calc GR
C21 C 0.95497(19) 0.33887(15) 0.11661(13) 0.0182(4) Uani 1 1 d .
C22 C 0.84639(19) 0.26520(15) 0.11673(13) 0.0208(4) Uani 1 1 d .
H22 H 0.8000 0.2812 0.1596 0.025 Uiso 1 1 calc R
C23 C 0.8086(2) 0.16769(16) 0.05204(14) 0.0221(4) Uani 1 1 d .
H23 H 0.7354 0.1187 0.0512 0.027 Uiso 1 1 calc R
C24 C 0.87810(19) 0.14184(15) -0.01168(13) 0.0202(4) Uani 1 1 d .
C25 C 0.98582(19) 0.21715(15) -0.01170(13) 0.0202(4) Uani 1 1 d .
H25 H 1.0323 0.2011 -0.0545 0.024 Uiso 1 1 calc R
C26 C 1.02362(19) 0.31554(15) 0.05179(13) 0.0196(4) Uani 1 1 d .
H26 H 1.0946 0.3658 0.0511 0.024 Uiso 1 1 calc R
C27 C 0.8353(2) 0.03409(15) -0.07674(13) 0.0215(4) Uani 1 1 d .
C28 C 0.8814(2) -0.08757(16) -0.19378(14) 0.0268(4) Uani 1 1 d .
H28A H 0.8825 -0.1453 -0.1597 0.040 Uiso 1 1 calc GR
H28B H 0.9462 -0.0944 -0.2272 0.040 Uiso 1 1 calc GR
H28C H 0.7928 -0.0924 -0.2366 0.040 Uiso 1 1 calc GR
C30 C 1.0630(2) 0.61478(15) 0.30417(13) 0.0209(4) Uani 1 1 d .
H30 H 1.1544 0.6024 0.3045 0.025 Uiso 1 1 calc R
C31 C 1.0125(2) 0.68450(17) 0.23164(15) 0.0283(4) Uani 1 1 d .
H31A H 0.9241 0.7003 0.2313 0.042 Uiso 1 1 calc GR
H31B H 1.0082 0.6451 0.1716 0.042 Uiso 1 1 calc GR
H31C H 1.0736 0.7518 0.2466 0.042 Uiso 1 1 calc GR
C32 C 1.0727(2) 0.67648(17) 0.40092(15) 0.0294(5) Uani 1 1 d .
H32A H 1.1297 0.7456 0.4144 0.044 Uiso 1 1 calc GR
H32B H 1.1104 0.6340 0.4459 0.044 Uiso 1 1 calc GR
H32C H 0.9841 0.6886 0.4032 0.044 Uiso 1 1 calc GR
C33 C 1.0411(2) 0.40077(15) 0.35529(13) 0.0203(4) Uani 1 1 d .
H33 H 1.0525 0.4445 0.4167 0.024 Uiso 1 1 calc R
C34 C 0.9591(2) 0.29052(16) 0.35008(14) 0.0267(4) Uani 1 1 d .
H34A H 0.9579 0.2403 0.2954 0.040 Uiso 1 1 calc GR
H34B H 0.8682 0.3007 0.3477 0.040 Uiso 1 1 calc GR
H34C H 0.9998 0.2616 0.4038 0.040 Uiso 1 1 calc GR
C35 C 1.1835(2) 0.38503(17) 0.35172(15) 0.0267(4) Uani 1 1 d .
H35A H 1.2276 0.3518 0.4020 0.040 Uiso 1 1 calc GR
H35B H 1.2347 0.4548 0.3569 0.040 Uiso 1 1 calc GR
H35C H 1.1775 0.3386 0.2940 0.040 Uiso 1 1 calc GR
C40 C 0.1843(3) 0.0043(2) 0.70809(19) 0.0432(6) Uani 1 1 d .
C41 C 0.2941(3) -0.05053(19) 0.7021(2) 0.0411(6) Uani 1 1 d .
H41 H 0.2929 -0.0910 0.6454 0.049 Uiso 1 1 calc R
C42 C 0.4013(3) -0.0452(2) 0.7777(2) 0.0505(7) Uani 1 1 d .
H42 H 0.4726 -0.0821 0.7716 0.061 Uiso 1 1 calc R
C43 C 0.4083(3) 0.0138(2) 0.8646(2) 0.0475(7) Uani 1 1 d .
H43 H 0.4827 0.0169 0.9162 0.057 Uiso 1 1 calc R
C44 C 0.3007(3) 0.0675(2) 0.8710(2) 0.0551(7) Uani 1 1 d .
H44 H 0.3021 0.1079 0.9278 0.066 Uiso 1 1 calc R
C45 C 0.1913(3) 0.06177(18) 0.7942(2) 0.0412(6) Uani 1 1 d .
H45 H 0.1196 0.0979 0.8006 0.049 Uiso 1 1 calc R
C46 C 0.0679(3) -0.0038(3) 0.6250(2) 0.0607(8) Uani 1 1 d .
H46A H -0.0084 -0.0483 0.6304 0.091 Uiso 1 1 calc GR
H46B H 0.0901 -0.0363 0.5712 0.091 Uiso 1 1 calc GR
H46C H 0.0460 0.0680 0.6194 0.091 Uiso 1 1 calc GR

loop_
_atom_site_aniso_label
_atom_site_aniso_U_11
_atom_site_aniso_U_22
_atom_site_aniso_U_33
_atom_site_aniso_U_23
_atom_site_aniso_U_13
_atom_site_aniso_U_12
Br1 0.02660(12) 0.03467(14) 0.01023(12) 0.00609(9) 0.00618(8) 0.01058(9)
Br2 0.02557(13) 0.03446(13) 0.01025(12) 0.00574(9) 0.00561(8) 0.00993(9)
Ni1 0.02011(18) 0.02170(19) 0.00900(19) 0.00354(14) 0.00480(14) 0.00458(14)
P1 0.0200(2) 0.0173(2) 0.0105(2) 0.00259(17) 0.00488(17) 0.00276(17)
P2 0.0201(2) 0.0178(2) 0.0111(2) 0.00278(17) 0.00509(17) 0.00326(17)
O1 0.0216(6) 0.0202(6) 0.0136(6) 0.0020(5) 0.0066(5) 0.0019(5)
O2 0.0415(9) 0.0258(7) 0.0366(9) -0.0025(6) 0.0204(7) -0.0054(6)
O3 0.0329(8) 0.0188(6) 0.0191(7) -0.0018(5) 0.0095(6) 0.0022(5)
O4 0.0225(7) 0.0205(6) 0.0140(6) 0.0016(5) 0.0070(5) 0.0015(5)
O5 0.0367(8) 0.0264(7) 0.0317(8) -0.0021(6) 0.0155(7) -0.0055(6)
O6 0.0305(7) 0.0197(6) 0.0218(7) -0.0016(5) 0.0112(6) 0.0022(5)
C1 0.0229(9) 0.0183(8) 0.0135(9) 0.0035(7) 0.0048(7) 0.0055(7)
C2 0.0269(10) 0.0247(9) 0.0173(9) 0.0039(7) 0.0111(8) 0.0033(8)
C3 0.0258(10) 0.0227(9) 0.0237(10) 0.0048(8) 0.0101(8) -0.0005(7)
C4 0.0242(9) 0.0190(9) 0.0169(9) 0.0036(7) 0.0050(7) 0.0040(7)
C5 0.0259(10) 0.0233(9) 0.0144(9) 0.0056(7) 0.0091(7) 0.0061(7)
C6 0.0239(9) 0.0205(9) 0.0150(9) 0.0053(7) 0.0072(7) 0.0021(7)
C7 0.0253(10) 0.0224(9) 0.0195(10) 0.0041(8) 0.0060(8) 0.0052(8)
C8 0.0381(12) 0.0198(9) 0.0209(10) -0.0017(8) 0.0077(9) 0.0038(8)
C10 0.0256(10) 0.0222(9) 0.0131(9) 0.0048(7) 0.0059(7) 0.0059(7)
C11 0.0347(11) 0.0229(9) 0.0217(10) 0.0085(8) 0.0118(8) 0.0057(8)
C12 0.0267(10) 0.0262(10) 0.0250(10) 0.0078(8) 0.0068(8) 0.0088(8)
C13 0.0235(9) 0.0189(8) 0.0189(9) 0.0038(7) 0.0069(7) 0.0025(7)
C14 0.0409(12) 0.0231(10) 0.0210(10) -0.0011(8) 0.0106(9) -0.0016(8)
C15 0.0328(11) 0.0212(9) 0.0267(11) 0.0090(8) 0.0087(9) 0.0030(8)
C21 0.0231(9) 0.0179(8) 0.0135(9) 0.0039(7) 0.0044(7) 0.0048(7)
C22 0.0244(9) 0.0234(9) 0.0173(9) 0.0043(7) 0.0103(8) 0.0039(7)
C23 0.0244(9) 0.0224(9) 0.0208(10) 0.0062(8) 0.0088(8) 0.0008(7)
C24 0.0245(9) 0.0191(9) 0.0167(9) 0.0043(7) 0.0050(7) 0.0046(7)
C25 0.0250(9) 0.0233(9) 0.0154(9) 0.0062(7) 0.0090(7) 0.0057(7)
C26 0.0229(9) 0.0214(9) 0.0159(9) 0.0059(7) 0.0073(7) 0.0022(7)
C27 0.0266(10) 0.0223(9) 0.0163(9) 0.0052(7) 0.0064(8) 0.0054(8)
C28 0.0369(11) 0.0208(9) 0.0211(10) -0.0011(8) 0.0092(9) 0.0053(8)
C30 0.0243(9) 0.0198(9) 0.0182(9) 0.0030(7) 0.0071(7) 0.0013(7)
C31 0.0340(11) 0.0227(10) 0.0287(11) 0.0093(8) 0.0091(9) 0.0019(8)
C32 0.0399(12) 0.0234(10) 0.0220(11) -0.0003(8) 0.0091(9) 0.0000(9)
C33 0.0272(10) 0.0218(9) 0.0135(9) 0.0047(7) 0.0068(7) 0.0071(7)
C34 0.0378(11) 0.0245(10) 0.0221(10) 0.0088(8) 0.0125(9) 0.0080(8)
C35 0.0288(10) 0.0304(10) 0.0231(10) 0.0076(8) 0.0077(8) 0.0116(8)
C40 0.0440(14) 0.0388(12) 0.0554(15) 0.0230(11) 0.0228(12) 0.0012(10)
C41 0.0511(15) 0.0281(11) 0.0548(16) 0.0070(11) 0.0343(13) 0.0035(10)
C42 0.0435(15) 0.0372(13) 0.082(2) 0.0247(13) 0.0292(14) 0.0089(11)
C43 0.0490(15) 0.0422(14) 0.0573(17) 0.0249(13) 0.0202(13) -0.0031(12)
C44 0.080(2) 0.0416(14) 0.0509(16) 0.0080(12) 0.0365(16) -0.0082(13)
C45 0.0542(15) 0.0255(11) 0.0613(17) 0.0153(11) 0.0401(14) 0.0086(10)
C46 0.0533(17) 0.0650(19) 0.070(2) 0.0386(16) 0.0177(15) -0.0040(14)

loop_
_atom_type_symbol
_atom_type_description
_atom_type_scat_dispersion_real
_atom_type_scat_dispersion_imag
_atom_type_scat_source
C C 0.0181 0.0091 'International Tables Vol C Tables 4.2.6.8 and 6.1.1.4'
H H 0.0000 0.0000 'International Tables Vol C Tables 4.2.6.8 and 6.1.1.4'
Br Br -0.6763 1.2805 'International Tables Vol C Tables 4.2.6.8 and 6.1.1.4'
Ni Ni -3.0029 0.5091 'International Tables Vol C Tables 4.2.6.8 and 6.1.1.4'
O O 0.0492 0.0322 'International Tables Vol C Tables 4.2.6.8 and 6.1.1.4'
P P 0.2955 0.4335 'International Tables Vol C Tables 4.2.6.8 and 6.1.1.4'

loop_
_geom_angle_atom_site_label_1
_geom_angle_atom_site_label_2
_geom_angle_atom_site_label_3
_geom_angle
Br1 Ni1 Br2 179.798(16)
P1 Ni1 Br1 89.166(15)
P1 Ni1 Br2 90.866(15)
P2 Ni1 Br1 90.927(16)
P2 Ni1 Br2 89.041(15)
P2 Ni1 P1 179.83(2)
O1 P1 Ni1 118.20(5)
O1 P1 C10 103.42(8)
O1 P1 C13 95.97(8)
C10 P1 Ni1 120.63(6)
C10 P1 C13 104.64(9)
C13 P1 Ni1 110.52(6)
O4 P2 Ni1 118.58(5)
O4 P2 C30 95.65(8)
O4 P2 C33 103.26(8)
C30 P2 Ni1 110.64(7)
C30 P2 C33 105.14(9)
C33 P2 Ni1 120.17(6)
C1 O1 P1 126.03(12)
C7 O3 C8 114.62(16)
C21 O4 P2 127.18(12)
C27 O6 C28 114.96(15)
O1 C1 C2 123.62(17)
O1 C1 C6 115.92(16)
C6 C1 C2 120.44(17)
C1 C2 H2 120.4
C3 C2 C1 119.18(18)
C3 C2 H2 120.4
C2 C3 H3 119.4
C2 C3 C4 121.12(18)
C4 C3 H3 119.4
C3 C4 C5 119.29(17)
C3 C4 C7 118.04(17)
C5 C4 C7 122.67(18)
C4 C5 H5 120.0
C6 C5 C4 120.07(17)
C6 C5 H5 120.0
C1 C6 H6 120.1
C5 C6 C1 119.89(17)
C5 C6 H6 120.1
O2 C7 O3 123.21(18)
O2 C7 C4 124.28(19)
O3 C7 C4 112.50(17)
O3 C8 H8A 109.5
O3 C8 H8B 109.5
O3 C8 H8C 109.5
H8A C8 H8B 109.5
H8A C8 H8C 109.5
H8B C8 H8C 109.5
P1 C10 H10 106.0
C11 C10 P1 115.40(14)
C11 C10 H10 106.0
C11 C10 C12 109.94(16)
C12 C10 P1 112.82(13)
C12 C10 H10 106.0
C10 C11 H11A 109.5
C10 C11 H11B 109.5
C10 C11 H11C 109.5
H11A C11 H11B 109.5
H11A C11 H11C 109.5
H11B C11 H11C 109.5
C10 C12 H12A 109.5
C10 C12 H12B 109.5
C10 C12 H12C 109.5
H12A C12 H12B 109.5
H12A C12 H12C 109.5
H12B C12 H12C 109.5
P1 C13 H13 107.4
C14 C13 P1 112.97(14)
C14 C13 H13 107.4
C14 C13 C15 110.82(16)
C15 C13 P1 110.54(13)
C15 C13 H13 107.4
C13 C14 H14A 109.5
C13 C14 H14B 109.5
C13 C14 H14C 109.5
H14A C14 H14B 109.5
H14A C14 H14C 109.5
H14B C14 H14C 109.5
C13 C15 H15A 109.5
C13 C15 H15B 109.5
C13 C15 H15C 109.5
H15A C15 H15B 109.5
H15A C15 H15C 109.5
H15B C15 H15C 109.5
O4 C21 C22 123.79(17)
O4 C21 C26 115.68(16)
C22 C21 C26 120.52(17)
C21 C22 H22 120.5
C23 C22 C21 119.03(18)
C23 C22 H22 120.5
C22 C23 H23 119.4
C22 C23 C24 121.21(18)
C24 C23 H23 119.4
C23 C24 C25 119.10(17)
C23 C24 C27 118.36(17)
C25 C24 C27 122.53(17)
C24 C25 H25 119.9
C26 C25 C24 120.29(18)
C26 C25 H25 119.9
C21 C26 H26 120.1
C25 C26 C21 119.81(17)
C25 C26 H26 120.1
O5 C27 O6 123.21(18)
O5 C27 C24 124.57(18)
O6 C27 C24 112.21(16)
O6 C28 H28A 109.5
O6 C28 H28B 109.5
O6 C28 H28C 109.5
H28A C28 H28B 109.5
H28A C28 H28C 109.5
H28B C28 H28C 109.5
P2 C30 H30 107.5
C31 C30 P2 110.25(14)
C31 C30 H30 107.5
C32 C30 P2 113.23(14)
C32 C30 H30 107.5
C32 C30 C31 110.56(17)
C30 C31 H31A 109.5
C30 C31 H31B 109.5
C30 C31 H31C 109.5
H31A C31 H31B 109.5
H31A C31 H31C 109.5
H31B C31 H31C 109.5
C30 C32 H32A 109.5
C30 C32 H32B 109.5
C30 C32 H32C 109.5
H32A C32 H32B 109.5
H32A C32 H32C 109.5
H32B C32 H32C 109.5
P2 C33 H33 106.2
C34 C33 P2 114.38(14)
C34 C33 H33 106.2
C35 C33 P2 112.85(13)
C35 C33 H33 106.2
C35 C33 C34 110.29(16)
C33 C34 H34A 109.5
C33 C34 H34B 109.5
C33 C34 H34C 109.5
H34A C34 H34B 109.5
H34A C34 H34C 109.5
H34B C34 H34C 109.5
C33 C35 H35A 109.5
C33 C35 H35B 109.5
C33 C35 H35C 109.5
H35A C35 H35B 109.5
H35A C35 H35C 109.5
H35B C35 H35C 109.5
C41 C40 C46 119.9(3)
C45 C40 C41 116.8(2)
C45 C40 C46 123.3(3)
C40 C41 H41 119.6
C42 C41 C40 120.9(3)
C42 C41 H41 119.6
C41 C42 H42 119.0
C41 C42 C43 122.1(3)
C43 C42 H42 119.0
C42 C43 H43 121.3
C44 C43 C42 117.4(3)
C44 C43 H43 121.3
C43 C44 H44 119.7
C45 C44 C43 120.6(3)
C45 C44 H44 119.7
C40 C45 H45 118.9
C44 C45 C40 122.3(3)
C44 C45 H45 118.9
C40 C46 H46A 109.5
C40 C46 H46B 109.5
C40 C46 H46C 109.5
H46A C46 H46B 109.5
H46A C46 H46C 109.5
H46B C46 H46C 109.5

loop_
_geom_bond_atom_site_label_1
_geom_bond_atom_site_label_2
_geom_bond_distance
Br1 Ni1 2.2901(3)
Br2 Ni1 2.2927(3)
Ni1 P1 2.2301(5)
Ni1 P2 2.2288(5)
P1 O1 1.6522(13)
P1 C10 1.8411(19)
P1 C13 1.8419(19)
P2 O4 1.6514(13)
P2 C30 1.8392(19)
P2 C33 1.8396(19)
O1 C1 1.377(2)
O2 C7 1.206(3)
O3 C7 1.341(2)
O3 C8 1.448(2)
O4 C21 1.378(2)
O5 C27 1.206(3)
O6 C27 1.342(2)
O6 C28 1.443(2)
C1 C2 1.394(3)
C1 C6 1.391(3)
C2 H2 0.9300
C2 C3 1.383(3)
C3 H3 0.9300
C3 C4 1.388(3)
C4 C5 1.399(3)
C4 C7 1.487(3)
C5 H5 0.9300
C5 C6 1.386(3)
C6 H6 0.9300
C8 H8A 0.9600
C8 H8B 0.9600
C8 H8C 0.9600
C10 H10 0.9800
C10 C11 1.532(3)
C10 C12 1.534(3)
C11 H11A 0.9600
C11 H11B 0.9600
C11 H11C 0.9600
C12 H12A 0.9600
C12 H12B 0.9600
C12 H12C 0.9600
C13 H13 0.9800
C13 C14 1.529(3)
C13 C15 1.534(3)
C14 H14A 0.9600
C14 H14B 0.9600
C14 H14C 0.9600
C15 H15A 0.9600
C15 H15B 0.9600
C15 H15C 0.9600
C21 C22 1.393(3)
C21 C26 1.394(3)
C22 H22 0.9300
C22 C23 1.387(3)
C23 H23 0.9300
C23 C24 1.391(3)
C24 C25 1.398(3)
C24 C27 1.487(3)
C25 H25 0.9300
C25 C26 1.386(3)
C26 H26 0.9300
C28 H28A 0.9600
C28 H28B 0.9600
C28 H28C 0.9600
C30 H30 0.9800
C30 C31 1.534(3)
C30 C32 1.530(3)
C31 H31A 0.9600
C31 H31B 0.9600
C31 H31C 0.9600
C32 H32A 0.9600
C32 H32B 0.9600
C32 H32C 0.9600
C33 H33 0.9800
C33 C34 1.533(3)
C33 C35 1.531(3)
C34 H34A 0.9600
C34 H34B 0.9600
C34 H34C 0.9600
C35 H35A 0.9600
C35 H35B 0.9600
C35 H35C 0.9600
C40 C41 1.406(4)
C40 C45 1.378(4)
C40 C46 1.472(4)
C41 H41 0.9300
C41 C42 1.351(4)
C42 H42 0.9300
C42 C43 1.395(4)
C43 H43 0.9300
C43 C44 1.380(4)
C44 H44 0.9300
C44 C45 1.375(4)
C45 H45 0.9300
C46 H46A 0.9600
C46 H46B 0.9600
C46 H46C 0.9600

loop_
_geom_torsion_atom_site_label_1
_geom_torsion_atom_site_label_2
_geom_torsion_atom_site_label_3
_geom_torsion_atom_site_label_4
_geom_torsion
Ni1 P1 O1 C1 58.49(15)
Ni1 P1 C10 C11 -45.62(16)
Ni1 P1 C10 C12 -173.17(11)
Ni1 P1 C13 C14 -66.49(15)
Ni1 P1 C13 C15 58.34(15)
Ni1 P2 O4 C21 -59.45(15)
Ni1 P2 C30 C31 -55.96(15)
Ni1 P2 C30 C32 68.50(15)
Ni1 P2 C33 C34 46.07(16)
Ni1 P2 C33 C35 173.24(11)
P1 O1 C1 C2 -3.1(3)
P1 O1 C1 C6 175.35(13)
P2 O4 C21 C22 6.9(3)
P2 O4 C21 C26 -172.10(13)
O1 P1 C10 C11 89.28(15)
O1 P1 C10 C12 -38.27(15)
O1 P1 C13 C14 170.38(14)
O1 P1 C13 C15 -64.79(14)
O1 C1 C2 C3 177.53(17)
O1 C1 C6 C5 -177.49(16)
O4 P2 C30 C31 67.47(15)
O4 P2 C30 C32 -168.08(14)
O4 P2 C33 C34 -88.80(14)
O4 P2 C33 C35 38.36(15)
O4 C21 C22 C23 -178.23(17)
O4 C21 C26 C25 177.47(16)
C1 C2 C3 C4 -0.2(3)
C2 C1 C6 C5 1.0(3)
C2 C3 C4 C5 1.2(3)
C2 C3 C4 C7 -178.24(18)
C3 C4 C5 C6 -1.0(3)
C3 C4 C7 O2 4.9(3)
C3 C4 C7 O3 -175.61(17)
C4 C5 C6 C1 -0.1(3)
C5 C4 C7 O2 -174.5(2)
C5 C4 C7 O3 5.0(3)
C6 C1 C2 C3 -0.9(3)
C7 C4 C5 C6 178.37(17)
C8 O3 C7 O2 0.2(3)
C8 O3 C7 C4 -179.36(16)
C10 P1 O1 C1 -77.75(15)
C10 P1 C13 C14 64.81(16)
C10 P1 C13 C15 -170.36(14)
C13 P1 O1 C1 175.63(14)
C13 P1 C10 C11 -170.77(14)
C13 P1 C10 C12 61.69(15)
C21 C22 C23 C24 0.9(3)
C22 C21 C26 C25 -1.6(3)
C22 C23 C24 C25 -1.7(3)
C22 C23 C24 C27 177.74(17)
C23 C24 C25 C26 0.8(3)
C23 C24 C27 O5 3.2(3)
C23 C24 C27 O6 -176.18(17)
C24 C25 C26 C21 0.8(3)
C25 C24 C27 O5 -177.45(19)
C25 C24 C27 O6 3.2(3)
C26 C21 C22 C23 0.7(3)
C27 C24 C25 C26 -178.56(17)
C28 O6 C27 O5 -0.7(3)
C28 O6 C27 C24 178.65(16)
C30 P2 O4 C21 -176.65(15)
C30 P2 C33 C34 171.50(14)
C30 P2 C33 C35 -61.34(16)
C33 P2 O4 C21 76.31(16)
C33 P2 C30 C31 172.87(14)
C33 P2 C30 C32 -62.67(16)
C40 C41 C42 C43 0.2(4)
C41 C40 C45 C44 1.0(3)
C41 C42 C43 C44 0.0(4)
C42 C43 C44 C45 0.2(4)
C43 C44 C45 C40 -0.8(4)
C45 C40 C41 C42 -0.7(3)
C46 C40 C41 C42 -179.2(2)
C46 C40 C45 C44 179.5(2)
